data_7240223
loop_
_publ_author_name
'Kilinkissa, Ornella E. Y.'
'Govender, Krishna Kuben'
'Bathori, Nikoletta B.'

_publ_section_title
;
 Melting point--solubility--structure correlations in chiral and racemic
 model cocrystals
;
_journal_name_full CrystEngComm
_journal_paper_doi 10.1039/D0CE00014K
_journal_year 2020
_chemical_formula_sum 'C26 H24 N2 O4'
_chemical_formula_weight 428.47
_space_group_crystal_system monoclinic
_space_group_IT_number 14
_space_group_name_Hall '-P 2ybc'
_space_group_name_H-M_alt 'P 1 21/c 1'
_atom_sites_solution_hydrogens geom
_audit_creation_method SHELXL-2016/4
_audit_update_record
;
2019-04-24 deposited with the CCDC.	2020-03-27 downloaded from the CCDC.
;
_cell_angle_alpha 90
_cell_angle_beta 91.67(3)
_cell_angle_gamma 90
_cell_formula_units_Z 2
_cell_length_a 7.8077(16)
_cell_length_b 6.1034(12)
_cell_length_c 22.881(5)
_cell_measurement_reflns_used 5002
_cell_measurement_temperature 173(2)
_cell_measurement_theta_max 28.286
_cell_measurement_theta_min 2.610
_cell_volume 1089.9(4)
_computing_structure_refinement 'SHELXL-2016/4 (Sheldrick, 2016)'
_diffrn_ambient_temperature 173(2)
_diffrn_measured_fraction_theta_full 0.997
_diffrn_measured_fraction_theta_max 0.996
_diffrn_measurement_device_type 'Bruker Duo Apex II'
_diffrn_radiation_type MoK\a
_diffrn_radiation_wavelength 0.71073
_diffrn_reflns_av_R_equivalents 0.0235
_diffrn_reflns_av_unetI/netI 0.0361
_diffrn_reflns_Laue_measured_fraction_full 0.997
_diffrn_reflns_Laue_measured_fraction_max 0.996
_diffrn_reflns_limit_h_max 10
_diffrn_reflns_limit_h_min -8
_diffrn_reflns_limit_k_max 8
_diffrn_reflns_limit_k_min -6
_diffrn_reflns_limit_l_max 18
_diffrn_reflns_limit_l_min -30
_diffrn_reflns_number 5002
_diffrn_reflns_point_group_measured_fraction_full 0.997
_diffrn_reflns_point_group_measured_fraction_max 0.996
_diffrn_reflns_theta_full 25.242
_diffrn_reflns_theta_max 28.286
_diffrn_reflns_theta_min 2.610
_exptl_absorpt_coefficient_mu 0.089
_exptl_absorpt_correction_type none
_exptl_crystal_colour colorless
_exptl_crystal_density_diffrn 1.306
_exptl_crystal_description block
_exptl_crystal_F_000 452
_exptl_crystal_size_max 0.330
_exptl_crystal_size_mid 0.180
_exptl_crystal_size_min 0.140
_refine_diff_density_max 0.309
_refine_diff_density_min -0.223
_refine_diff_density_rms 0.046
_refine_ls_extinction_method none
_refine_ls_goodness_of_fit_ref 1.038
_refine_ls_hydrogen_treatment noref
_refine_ls_matrix_type full
_refine_ls_number_parameters 147
_refine_ls_number_reflns 2697
_refine_ls_number_restraints 0
_refine_ls_restrained_S_all 1.038
_refine_ls_R_factor_all 0.0710
_refine_ls_R_factor_gt 0.0470
_refine_ls_shift/su_max 0.000
_refine_ls_shift/su_mean 0.000
_refine_ls_structure_factor_coef Fsqd
_refine_ls_weighting_details 'w=1/[\s^2^(Fo^2^)+(0.0670P)^2^+0.1397P] where P=(Fo^2^+2Fc^2^)/3'
_refine_ls_weighting_scheme calc
_refine_ls_wR_factor_gt 0.1188
_refine_ls_wR_factor_ref 0.1330
_reflns_Friedel_coverage 0.000
_reflns_number_gt 1910
_reflns_number_total 2697
_reflns_threshold_expression 'I > 2\s(I)'
_cod_data_source_file d0ce00014k2.cif
_cod_data_source_block BIPY-PTA
_cod_original_sg_symbol_H-M 'P 21/c'
_cod_database_code 7240223
_shelx_shelxl_version_number 2016/4
_shelx_space_group_comment
;
The symmetry employed for this shelxl refinement is uniquely defined
by the following loop, which should always be used as a source of
symmetry information in preference to the above space-group names.
They are only intended as comments.
;
_shelx_estimated_absorpt_t_min 0.971
_shelx_estimated_absorpt_t_max 0.988

loop_
_space_group_symop_operation_xyz
'x, y, z'
'-x, y+1/2, -z+1/2'
'-x, -y, -z'
'x, -y-1/2, z-1/2'

loop_
_atom_site_label
_atom_site_type_symbol
_atom_site_fract_x
_atom_site_fract_y
_atom_site_fract_z
_atom_site_U_iso_or_equiv
_atom_site_adp_type
_atom_site_occupancy
_atom_site_site_symmetry_order
_atom_site_calc_flag
_atom_site_refinement_flags_posn
_atom_site_refinement_flags_adp
_atom_site_refinement_flags_occupancy
_atom_site_disorder_assembly
_atom_site_disorder_group
C14 C 0.88897(17) 0.4940(2) 0.14731(6) 0.0271(3) Uani 1 1 d . . . . .
O3 O 0.72698(14) 0.7802(2) 0.10345(6) 0.0456(3) Uani 1 1 d . . . . .
H3 H 0.630325 0.815467 0.089376 0.055 Uiso 1 1 calc R U . . .
O2 O 0.59815(14) 0.4584(2) 0.11529(6) 0.0484(3) Uani 1 1 d . . . . .
C13 C 1.03730(18) 0.6223(3) 0.14841(6) 0.0294(3) Uani 1 1 d . . . . .
H13 H 1.035205 0.764607 0.131607 0.035 Uiso 1 1 calc R U . . .
C16 C 1.04473(19) 0.2071(3) 0.19839(6) 0.0323(3) Uani 1 1 d . . . . .
H16 H 1.046498 0.065546 0.215641 0.039 Uiso 1 1 calc R U . . .
C11 C 1.19329(19) 0.3343(3) 0.19983(6) 0.0316(3) Uani 1 1 d . . . . .
C12 C 1.18797(18) 0.5414(3) 0.17411(7) 0.0328(4) Uani 1 1 d . . . . .
H12 H 1.288794 0.628514 0.174154 0.039 Uiso 1 1 calc R U . . .
C18 C 0.72376(18) 0.5738(3) 0.12041(6) 0.0306(3) Uani 1 1 d . . . . .
C15 C 0.89467(19) 0.2849(3) 0.17210(6) 0.0312(3) Uani 1 1 d . . . . .
H15 H 0.795036 0.195520 0.170916 0.037 Uiso 1 1 calc R U . . .
C17 C 1.3557(2) 0.2496(3) 0.22935(8) 0.0460(4) Uani 1 1 d . . . . .
H17A H 1.454079 0.287806 0.205725 0.069 Uiso 1 1 calc R U . . .
H17B H 1.348790 0.090032 0.233297 0.069 Uiso 1 1 calc R U . . .
H17C H 1.369668 0.316179 0.268176 0.069 Uiso 1 1 calc R U . . .
N1 N 0.41572(15) 0.8859(2) 0.06039(6) 0.0356(3) Uani 1 1 d . . . . .
C3 C 0.08724(17) 0.9766(2) 0.01246(6) 0.0269(3) Uani 1 1 d . . . . .
C2 C 0.17577(19) 1.1268(3) 0.04775(7) 0.0349(4) Uani 1 1 d . . . . .
H2 H 0.124938 1.263815 0.056562 0.042 Uiso 1 1 calc R U . . .
C4 C 0.1697(2) 0.7782(3) 0.00238(7) 0.0374(4) Uani 1 1 d . . . . .
H4 H 0.116040 0.669695 -0.021648 0.045 Uiso 1 1 calc R U . . .
C1 C 0.3380(2) 1.0766(3) 0.07005(7) 0.0381(4) Uani 1 1 d . . . . .
H1 H 0.396621 1.183142 0.093341 0.046 Uiso 1 1 calc R U . . .
C5 C 0.3299(2) 0.7402(3) 0.02754(7) 0.0415(4) Uani 1 1 d . . . . .
H5 H 0.382034 0.602046 0.021045 0.050 Uiso 1 1 calc R U . . .

loop_
_atom_site_aniso_label
_atom_site_aniso_U_11
_atom_site_aniso_U_22
_atom_site_aniso_U_33
_atom_site_aniso_U_23
_atom_site_aniso_U_13
_atom_site_aniso_U_12
C14 0.0258(7) 0.0300(8) 0.0255(7) -0.0029(6) 0.0006(5) -0.0010(6)
O3 0.0300(6) 0.0446(7) 0.0613(8) 0.0170(6) -0.0119(5) -0.0008(5)
O2 0.0303(6) 0.0428(7) 0.0712(9) -0.0018(6) -0.0118(5) -0.0059(5)
C13 0.0293(7) 0.0291(7) 0.0298(7) 0.0023(6) -0.0002(6) -0.0028(6)
C16 0.0363(8) 0.0278(8) 0.0329(8) 0.0034(6) 0.0029(6) -0.0003(6)
C11 0.0292(7) 0.0358(8) 0.0296(7) -0.0002(6) -0.0005(6) 0.0024(6)
C12 0.0253(7) 0.0371(9) 0.0358(8) 0.0032(7) -0.0001(6) -0.0053(6)
C18 0.0278(7) 0.0351(8) 0.0287(7) -0.0035(6) 0.0005(6) -0.0003(6)
C15 0.0284(7) 0.0310(8) 0.0343(8) -0.0005(6) 0.0019(6) -0.0052(6)
C17 0.0347(9) 0.0513(11) 0.0517(11) 0.0116(9) -0.0055(8) 0.0043(8)
N1 0.0279(6) 0.0422(8) 0.0365(7) 0.0032(6) -0.0026(5) 0.0021(6)
C3 0.0263(7) 0.0322(8) 0.0222(6) 0.0020(6) 0.0011(5) 0.0013(6)
C2 0.0313(7) 0.0308(8) 0.0422(9) -0.0041(7) -0.0046(6) 0.0016(6)
C4 0.0349(8) 0.0376(9) 0.0391(9) -0.0106(7) -0.0070(7) 0.0073(7)
C1 0.0332(8) 0.0379(9) 0.0427(9) -0.0016(7) -0.0080(7) -0.0029(7)
C5 0.0363(9) 0.0411(9) 0.0468(10) -0.0072(8) -0.0038(7) 0.0124(7)

loop_
_atom_type_symbol
_atom_type_description
_atom_type_scat_dispersion_real
_atom_type_scat_dispersion_imag
_atom_type_scat_source
C C 0.0033 0.0016 'International Tables Vol C Tables 4.2.6.8 and 6.1.1.4'
H H 0.0000 0.0000 'International Tables Vol C Tables 4.2.6.8 and 6.1.1.4'
N N 0.0061 0.0033 'International Tables Vol C Tables 4.2.6.8 and 6.1.1.4'
O O 0.0106 0.0060 'International Tables Vol C Tables 4.2.6.8 and 6.1.1.4'

loop_
_geom_angle_atom_site_label_1
_geom_angle_atom_site_label_2
_geom_angle_atom_site_label_3
_geom_angle
_geom_angle_site_symmetry_1
_geom_angle_site_symmetry_3
_geom_angle_publ_flag
C15 C14 C13 119.19(13) . . ?
C15 C14 C18 118.79(13) . . ?
C13 C14 C18 122.02(13) . . ?
C12 C13 C14 119.96(14) . . ?
C15 C16 C11 120.77(14) . . ?
C12 C11 C16 118.67(14) . . ?
C12 C11 C17 120.87(14) . . ?
C16 C11 C17 120.46(15) . . ?
C13 C12 C11 120.99(14) . . ?
O2 C18 O3 123.35(14) . . ?
O2 C18 C14 122.53(15) . . ?
O3 C18 C14 114.11(13) . . ?
C16 C15 C14 120.40(13) . . ?
C5 N1 C1 116.87(13) . . ?
C2 C3 C4 116.37(13) . . ?
C2 C3 C3 121.95(17) . 3_575 ?
C4 C3 C3 121.67(17) . 3_575 ?
C1 C2 C3 120.08(15) . . ?
C5 C4 C3 119.58(15) . . ?
N1 C1 C2 123.18(15) . . ?
N1 C5 C4 123.89(15) . . ?

loop_
_geom_bond_atom_site_label_1
_geom_bond_atom_site_label_2
_geom_bond_distance
_geom_bond_site_symmetry_2
_geom_bond_publ_flag
C14 C15 1.397(2) . ?
C14 C13 1.3974(19) . ?
C14 C18 1.494(2) . ?
O3 C18 1.3186(19) . ?
O2 C18 1.2102(18) . ?
C13 C12 1.390(2) . ?
C16 C15 1.385(2) . ?
C16 C11 1.395(2) . ?
C11 C12 1.394(2) . ?
C11 C17 1.510(2) . ?
N1 C5 1.332(2) . ?
N1 C1 1.334(2) . ?
C3 C2 1.392(2) . ?
C3 C4 1.394(2) . ?
C3 C3 1.489(3) 3_575 ?
C2 C1 1.386(2) . ?
C4 C5 1.381(2) . ?

loop_
_geom_hbond_atom_site_label_D
_geom_hbond_atom_site_label_H
_geom_hbond_atom_site_label_A
_geom_hbond_distance_DH
_geom_hbond_distance_HA
_geom_hbond_distance_DA
_geom_hbond_angle_DHA
_geom_hbond_site_symmetry_A
O3 H3 N1 0.84 1.84 2.6748(17) 178.0 .
C1 H1 O2_$1 0.95 2.35 3.241(2) 156.9 1_565

loop_
_geom_torsion_atom_site_label_1
_geom_torsion_atom_site_label_2
_geom_torsion_atom_site_label_3
_geom_torsion_atom_site_label_4
_geom_torsion
_geom_torsion_site_symmetry_1
_geom_torsion_site_symmetry_2
_geom_torsion_site_symmetry_3
_geom_torsion_site_symmetry_4
_geom_torsion_publ_flag
C15 C14 C13 C12 -0.2(2) . . . . ?
C18 C14 C13 C12 179.78(13) . . . . ?
C15 C16 C11 C12 -0.2(2) . . . . ?
C15 C16 C11 C17 179.11(15) . . . . ?
C14 C13 C12 C11 -1.0(2) . . . . ?
C16 C11 C12 C13 1.2(2) . . . . ?
C17 C11 C12 C13 -178.11(15) . . . . ?
C15 C14 C18 O2 -5.7(2) . . . . ?
C13 C14 C18 O2 174.32(14) . . . . ?
C15 C14 C18 O3 173.64(13) . . . . ?
C13 C14 C18 O3 -6.3(2) . . . . ?
C11 C16 C15 C14 -1.0(2) . . . . ?
C13 C14 C15 C16 1.2(2) . . . . ?
C18 C14 C15 C16 -178.79(13) . . . . ?
C4 C3 C2 C1 1.0(2) . . . . ?
C3 C3 C2 C1 179.99(16) 3_575 . . . ?
C2 C3 C4 C5 0.5(2) . . . . ?
C3 C3 C4 C5 -178.49(17) 3_575 . . . ?
C5 N1 C1 C2 0.0(2) . . . . ?
C3 C2 C1 N1 -1.3(2) . . . . ?
C1 N1 C5 C4 1.6(2) . . . . ?
C3 C4 C5 N1 -1.9(3) . . . . ?
